data_7059312
loop_
_publ_author_name
'Pham, Chien Thang'
'Roca Jungfer, Maximilian'
'Abram, Ulrich'

_publ_section_title
;
 Indium(iii) {2}-metallacryptates assembled from
 2,6-dipicolinoyl-bis(N,N-diethylthiourea)
;
_journal_issue 9
_journal_name_full 'New Journal of Chemistry'
_journal_page_first 3672
_journal_page_last 3680
_journal_paper_doi 10.1039/C9NJ06420F
_journal_volume 44
_journal_year 2020
_chemical_formula_moiety 'C17 H25 N5 O2 S2'
_chemical_formula_sum 'C17 H25 N5 O2 S2'
_chemical_formula_weight 395.54
_space_group_crystal_system orthorhombic
_space_group_IT_number 43
_space_group_name_Hall 'F 2 -2d'
_space_group_name_H-M_alt 'F d d 2'
_atom_sites_solution_hydrogens geom
_atom_sites_solution_primary dual
_audit_creation_date 2020-01-31
_audit_creation_method
;
Olex2 1.2
(compiled 2018.05.29 svn.r3508 for OlexSys, GUI svn.r5506)
;
_audit_update_record
;
2020-02-04 deposited with the CCDC.	2020-02-07 downloaded from the CCDC.
;
_cell_angle_alpha 90
_cell_angle_beta 90
_cell_angle_gamma 90
_cell_formula_units_Z 16
_cell_length_a 17.0884(15)
_cell_length_b 38.951(4)
_cell_length_c 12.1957(11)
_cell_measurement_reflns_used 9912
_cell_measurement_temperature 100(2)
_cell_measurement_theta_max 25.69
_cell_measurement_theta_min 3.14
_cell_volume 8117.6(13)
_computing_cell_refinement 'SAINT v8.37A (Bruker, 2015)'
_computing_data_collection 'APEX3 (Bruker)'
_computing_data_reduction 'SAINT v8.37A (Bruker, 2015)'
_computing_molecular_graphics 'Olex2 (Dolomanov et al., 2009)'
_computing_publication_material 'Olex2 (Dolomanov et al., 2009)'
_computing_structure_refinement 'ShelXL (Sheldrick, 2015)'
_computing_structure_solution 'ShelXT (Sheldrick, 2015)'
_diffrn_ambient_temperature 100(2)
_diffrn_measured_fraction_theta_full 0.998
_diffrn_measured_fraction_theta_max 0.996
_diffrn_measurement_device_type 'Bruker APEX-II CCD'
_diffrn_measurement_method '\f and \w scans'
_diffrn_radiation_type MoK\a
_diffrn_radiation_wavelength 0.71073
_diffrn_reflns_av_R_equivalents 0.0779
_diffrn_reflns_av_unetI/netI 0.0423
_diffrn_reflns_Laue_measured_fraction_full 0.998
_diffrn_reflns_Laue_measured_fraction_max 0.996
_diffrn_reflns_limit_h_max 20
_diffrn_reflns_limit_h_min -20
_diffrn_reflns_limit_k_max 47
_diffrn_reflns_limit_k_min -43
_diffrn_reflns_limit_l_max 14
_diffrn_reflns_limit_l_min -14
_diffrn_reflns_number 18325
_diffrn_reflns_point_group_measured_fraction_full 0.988
_diffrn_reflns_point_group_measured_fraction_max 0.984
_diffrn_reflns_theta_full 25.242
_diffrn_reflns_theta_max 25.740
_diffrn_reflns_theta_min 3.172
_diffrn_standards_number 0
_exptl_absorpt_coefficient_mu 0.283
_exptl_absorpt_correction_T_max 0.7086
_exptl_absorpt_correction_T_min 0.6482
_exptl_absorpt_correction_type multi-scan
_exptl_absorpt_process_details
;
SADABS-2016/2 (Bruker,2016/2) was used for absorption correction.
wR2(int) was 0.1110 before and 0.0970 after correction.
The Ratio of minimum to maximum transmission is 0.9148.
The \l/2 correction factor is Not present.
;
_exptl_crystal_colour colourless
_exptl_crystal_colour_primary colourless
_exptl_crystal_density_diffrn 1.295
_exptl_crystal_description block
_exptl_crystal_F_000 3360
_exptl_crystal_recrystallization_method 'Re-crystallisation from solvent: THF'
_exptl_crystal_size_max 0.193
_exptl_crystal_size_mid 0.127
_exptl_crystal_size_min 0.086
_refine_diff_density_max 0.445
_refine_diff_density_min -0.623
_refine_diff_density_rms 0.104
_refine_ls_abs_structure_details
;
 Flack x determined using 1233 quotients [(I+)-(I-)]/[(I+)+(I-)]
 (Parsons, Flack and Wagner, Acta Cryst. B69 (2013) 249-259).
;
_refine_ls_abs_structure_Flack 0.01(5)
_refine_ls_extinction_method none
_refine_ls_goodness_of_fit_ref 1.148
_refine_ls_hydrogen_treatment constr
_refine_ls_matrix_type full
_refine_ls_number_parameters 273
_refine_ls_number_reflns 3816
_refine_ls_number_restraints 230
_refine_ls_restrained_S_all 1.121
_refine_ls_R_factor_all 0.1310
_refine_ls_R_factor_gt 0.1222
_refine_ls_shift/su_max 0.000
_refine_ls_shift/su_mean 0.000
_refine_ls_structure_factor_coef Fsqd
_refine_ls_weighting_details 'w=1/[\s^2^(Fo^2^)+(0.0001P)^2^+240.2613P] where P=(Fo^2^+2Fc^2^)/3'
_refine_ls_weighting_scheme calc
_refine_ls_wR_factor_gt 0.2454
_refine_ls_wR_factor_ref 0.2498
_reflns_Friedel_coverage 0.881
_reflns_Friedel_fraction_full 0.977
_reflns_Friedel_fraction_max 0.970
_reflns_number_gt 3471
_reflns_number_total 3816
_reflns_threshold_expression 'I > 2\s(I)'
_cod_data_source_file c9nj06420f2.cif
_cod_data_source_block H2L
_cod_depositor_comments
;Adding full bibliography for 7059312--7059315.cif.

 Adding full bibliography for 7059312--7059315.cif.
;
_cod_database_code 7059312
_shelx_shelxl_version_number 2018/3
_shelx_space_group_comment
;
The symmetry employed for this shelxl refinement is uniquely defined
by the following loop, which should always be used as a source of
symmetry information in preference to the above space-group names.
They are only intended as comments.
;
_olex2_refinement_description
;
1. Fixed Uiso
 At 1.2 times of:
  All C(H) groups, All C(H,H) groups, All C(H,H,H,H) groups, All N(H) groups
 At 1.5 times of:
  All C(H,H,H) groups
2. Restrained distances
 N11B-C14B
 1.5 with sigma of 0.02
 N21-C25
 1.5 with sigma of 0.02
 C26B-C25
 1.5 with sigma of 0.02
 C13B-C12B
 1.5 with sigma of 0.02
 N11B-C12B
 1.5 with sigma of 0.02
 C25A-C24 \\sim C25B-C24
 with sigma of 0.02
 N11A-C11 \\sim N11B-C11
 with sigma of 0.02
 N11B-C11 \\sim N11A-C11
 with sigma of 0.001
3. Uiso/Uaniso restraints and constraints
Uanis(C12A) = Uanis(C12B)
Uanis(C15A) = Uanis(C14B)
Uanis(C14A) = Uanis(C15B)
Uanis(N11A) = Uanis(N11B)
Uanis(C13A) = Uanis(C13B)
Uanis(C26A) = Uanis(C26B)
4. Rigid body (RIGU) restrains
 All non-hydrogen atoms
 with sigma for 1-2 distances of 0.004 and sigma for 1-3 distances of 0.004
5. Others
 Sof(N11B)=Sof(C12B)=Sof(H12A)=Sof(H12B)=Sof(C14B)=Sof(H14A)=Sof(H14B)=
 Sof(C15B)=Sof(H15D)=Sof(H15E)=Sof(H15F)=Sof(C13B)=Sof(H13D)=Sof(H13E)=
 Sof(H13F)=1-FVAR(1)
 Sof(C13A)=Sof(H13A)=Sof(H13B)=Sof(H13C)=Sof(C15A)=Sof(H15A)=Sof(H15B)=
 Sof(H15C)=Sof(N11A)=Sof(C12A)=Sof(H12C)=Sof(H12D)=Sof(C14A)=Sof(H14C)=
 Sof(H14D)=FVAR(1)
 Sof(H24C)=Sof(H24D)=Sof(C25A)=Sof(H25D)=Sof(H25E)=Sof(H25F)=1-FVAR(2)
 Sof(H24A)=Sof(H24B)=Sof(C25B)=Sof(H25A)=Sof(H25B)=Sof(H25C)=FVAR(2)
 Sof(H25I)=Sof(H25J)=Sof(C26B)=Sof(H26D)=Sof(H26E)=Sof(H26F)=1-FVAR(3)
 Sof(H25G)=Sof(H25H)=Sof(C26A)=Sof(H26A)=Sof(H26B)=Sof(H26C)=FVAR(3)
6.a Secondary CH2 refined with riding coordinates:
 C24(H24A,H24B), C24(H24C,H24D), C12B(H12A,H12B), C14B(H14A,H14B), C12A(H12C,
 H12D), C14A(H14C,H14D), C25(H25G,H25H), C25(H25I,H25J)
6.b Aromatic/amide H refined with riding coordinates:
 N20(H20), N10(H10), C5(H5), C3(H3), C4(H4)
6.c Idealised Me refined as rotating group:
 C25B(H25A,H25B,H25C), C13A(H13A,H13B,H13C), C15A(H15A,H15B,H15C), C15B(H15D,
 H15E,H15F), C13B(H13D,H13E,H13F), C25A(H25D,H25E,H25F), C26A(H26A,H26B,H26C),
 C26B(H26D,H26E,H26F)
;
_olex2_submission_special_instructions 'No special instructions were received'

loop_
_space_group_symop_operation_xyz
'x, y, z'
'-x, -y, z'
'x+1/4, -y+1/4, z+1/4'
'-x+1/4, y+1/4, z+1/4'
'x, y+1/2, z+1/2'
'-x, -y+1/2, z+1/2'
'x+1/4, -y+3/4, z+3/4'
'-x+1/4, y+3/4, z+3/4'
'x+1/2, y, z+1/2'
'-x+1/2, -y, z+1/2'
'x+3/4, -y+1/4, z+3/4'
'-x+3/4, y+1/4, z+3/4'
'x+1/2, y+1/2, z'
'-x+1/2, -y+1/2, z'
'x+3/4, -y+3/4, z+1/4'
'-x+3/4, y+3/4, z+1/4'

loop_
_atom_site_label
_atom_site_type_symbol
_atom_site_fract_x
_atom_site_fract_y
_atom_site_fract_z
_atom_site_U_iso_or_equiv
_atom_site_adp_type
_atom_site_occupancy
_atom_site_site_symmetry_order
_atom_site_calc_flag
_atom_site_refinement_flags_posn
_atom_site_refinement_flags_adp
_atom_site_refinement_flags_occupancy
_atom_site_disorder_assembly
_atom_site_disorder_group
S20 S 0.7636(2) 0.68246(10) 0.4086(6) 0.0610(11) Uani 1 1 d . U . . .
S10 S 0.7779(3) 0.57065(12) 0.8349(6) 0.0745(15) Uani 1 1 d . U . . .
N20 N 0.6706(6) 0.6295(3) 0.3753(12) 0.049(3) Uani 1 1 d . U . . .
H20 H 0.697057 0.613474 0.406585 0.059 Uiso 1 1 calc R . . . .
O20 O 0.5484(5) 0.6434(2) 0.3079(9) 0.054(3) Uani 1 1 d . U . . .
N1 N 0.6076(5) 0.5835(2) 0.5131(10) 0.038(2) Uani 1 1 d . U . . .
O10 O 0.6137(6) 0.5142(3) 0.7005(11) 0.073(4) Uani 1 1 d . U . . .
C20 C 0.5906(7) 0.6262(3) 0.3746(12) 0.039(2) Uani 1 1 d . U . . .
N10 N 0.7064(6) 0.5518(3) 0.6544(11) 0.050(3) Uani 1 1 d . U . . .
H10 H 0.719792 0.566447 0.605020 0.060 Uiso 1 1 calc R . . . .
C5 C 0.4776(7) 0.5932(3) 0.4429(12) 0.043(3) Uani 1 1 d . U . . .
H5 H 0.445068 0.605089 0.395087 0.052 Uiso 1 1 calc R . . . .
C3 C 0.4991(7) 0.5509(3) 0.5838(12) 0.046(3) Uani 1 1 d . U . . .
H3 H 0.480484 0.534546 0.632712 0.055 Uiso 1 1 calc R . . . .
C6 C 0.5579(6) 0.5996(3) 0.4482(11) 0.035(2) Uani 1 1 d . U . . .
C4 C 0.4483(7) 0.5676(3) 0.5142(11) 0.043(3) Uani 1 1 d . U . . .
H4 H 0.395370 0.562045 0.514008 0.051 Uiso 1 1 calc R . . . .
C21 C 0.7129(8) 0.6570(3) 0.3287(14) 0.053(3) Uani 1 1 d . U . . .
C10 C 0.6343(8) 0.5388(3) 0.6503(13) 0.047(3) Uani 1 1 d . U . . .
C2 C 0.5783(7) 0.5587(3) 0.5806(12) 0.041(3) Uani 1 1 d . U . . .
N11B N 0.7781(19) 0.5089(4) 0.749(3) 0.061(6) Uani 0.416(14) 1 d D U P A 2
N21 N 0.7125(9) 0.6581(4) 0.2182(13) 0.073(4) Uani 1 1 d D U . . .
C11 C 0.7636(8) 0.5428(4) 0.7374(11) 0.070(5) Uani 1 1 d D U . . .
C24 C 0.7540(12) 0.6879(6) 0.1639(18) 0.090(6) Uani 1 1 d D U . . .
H24A H 0.799868 0.694700 0.205269 0.108 Uiso 0.54(3) 1 calc R . P B 1
H24B H 0.769446 0.682179 0.089577 0.108 Uiso 0.54(3) 1 calc R . P B 1
H24C H 0.726156 0.694611 0.097997 0.108 Uiso 0.46(3) 1 calc R . P B 2
H24D H 0.755397 0.707376 0.213285 0.108 Uiso 0.46(3) 1 calc R . P B 2
C25B C 0.695(3) 0.7146(10) 0.165(4) 0.121(16) Uani 0.54(3) 1 d D U P B 1
H25A H 0.643819 0.704397 0.158480 0.181 Uiso 0.54(3) 1 calc GR . P B 1
H25B H 0.703314 0.729954 0.104523 0.181 Uiso 0.54(3) 1 calc GR . P B 1
H25C H 0.697930 0.727170 0.232536 0.181 Uiso 0.54(3) 1 calc GR . P B 1
C13A C 0.845(2) 0.5077(10) 0.509(3) 0.099(8) Uani 0.584(14) 1 d . U P A 1
H13A H 0.833353 0.494292 0.445229 0.148 Uiso 0.584(14) 1 calc GR . P A 1
H13B H 0.900342 0.505848 0.524920 0.148 Uiso 0.584(14) 1 calc GR . P A 1
H13C H 0.832289 0.531269 0.495959 0.148 Uiso 0.584(14) 1 calc GR . P A 1
C12B C 0.784(4) 0.4901(15) 0.642(4) 0.087(8) Uani 0.416(14) 1 d D U P A 2
H12A H 0.761387 0.503451 0.582284 0.104 Uiso 0.416(14) 1 calc R . P A 2
H12B H 0.837859 0.484643 0.623770 0.104 Uiso 0.416(14) 1 calc R . P A 2
C14B C 0.827(3) 0.4935(19) 0.837(5) 0.093(8) Uani 0.416(14) 1 d D U P A 2
H14A H 0.816876 0.468958 0.837994 0.111 Uiso 0.416(14) 1 calc R . P A 2
H14B H 0.809876 0.502748 0.906487 0.111 Uiso 0.416(14) 1 calc R . P A 2
C15A C 0.849(2) 0.4873(13) 0.865(4) 0.093(8) Uani 0.584(14) 1 d . U P A 1
H15A H 0.834032 0.464776 0.840271 0.139 Uiso 0.584(14) 1 calc GR . P A 1
H15B H 0.804163 0.498304 0.897761 0.139 Uiso 0.584(14) 1 calc GR . P A 1
H15C H 0.889897 0.485454 0.917953 0.139 Uiso 0.584(14) 1 calc GR . P A 1
N11A N 0.8097(12) 0.5162(5) 0.707(2) 0.061(6) Uani 0.584(14) 1 d D U P A 1
C12A C 0.800(3) 0.4948(12) 0.603(3) 0.087(8) Uani 0.584(14) 1 d . U P A 1
H12C H 0.816301 0.471429 0.618158 0.104 Uiso 0.584(14) 1 calc R . P A 1
H12D H 0.745291 0.494315 0.582846 0.104 Uiso 0.584(14) 1 calc R . P A 1
C14A C 0.8747(16) 0.5069(7) 0.775(2) 0.061(5) Uani 0.584(14) 1 d . U P A 1
H14C H 0.912032 0.493668 0.732455 0.073 Uiso 0.584(14) 1 calc R . P A 1
H14D H 0.900709 0.527447 0.801043 0.073 Uiso 0.584(14) 1 calc R . P A 1
C15B C 0.917(2) 0.4992(10) 0.826(3) 0.061(5) Uani 0.416(14) 1 d . U P A 2
H15D H 0.927280 0.517269 0.774351 0.091 Uiso 0.416(14) 1 calc GR . P A 2
H15E H 0.941620 0.478399 0.800944 0.091 Uiso 0.416(14) 1 calc GR . P A 2
H15F H 0.938443 0.505396 0.896174 0.091 Uiso 0.416(14) 1 calc GR . P A 2
C13B C 0.737(3) 0.4583(13) 0.663(4) 0.099(8) Uani 0.416(14) 1 d D U P A 2
H13D H 0.723863 0.447660 0.594518 0.148 Uiso 0.416(14) 1 calc GR . P A 2
H13E H 0.690473 0.464177 0.701995 0.148 Uiso 0.416(14) 1 calc GR . P A 2
H13F H 0.767901 0.442630 0.706132 0.148 Uiso 0.416(14) 1 calc GR . P A 2
C25A C 0.833(2) 0.6773(15) 0.136(5) 0.14(3) Uani 0.46(3) 1 d D U P B 2
H25D H 0.858872 0.668822 0.200925 0.208 Uiso 0.46(3) 1 calc GR . P B 2
H25E H 0.861667 0.696621 0.108053 0.208 Uiso 0.46(3) 1 calc GR . P B 2
H25F H 0.831375 0.659521 0.081944 0.208 Uiso 0.46(3) 1 calc GR . P B 2
C25 C 0.6760(13) 0.6328(6) 0.1473(17) 0.102(7) Uani 1 1 d D U . . .
H25G H 0.649022 0.643815 0.086854 0.123 Uiso 0.55(3) 1 calc R . P C 1
H25H H 0.638693 0.618920 0.187900 0.123 Uiso 0.55(3) 1 calc R . P C 1
H25I H 0.646799 0.616673 0.192239 0.123 Uiso 0.45(3) 1 calc R . P C 2
H25J H 0.716615 0.619973 0.109697 0.123 Uiso 0.45(3) 1 calc R . P C 2
C26A C 0.745(3) 0.6101(13) 0.104(3) 0.126(11) Uani 0.55(3) 1 d . U P C 1
H26A H 0.779653 0.623908 0.060101 0.190 Uiso 0.55(3) 1 calc GR . P C 1
H26B H 0.725145 0.591537 0.061072 0.190 Uiso 0.55(3) 1 calc GR . P C 1
H26C H 0.774074 0.601007 0.165515 0.190 Uiso 0.55(3) 1 calc GR . P C 1
C26B C 0.621(3) 0.6482(13) 0.062(3) 0.126(11) Uani 0.45(3) 1 d D U P C 2
H26D H 0.579351 0.660251 0.098580 0.190 Uiso 0.45(3) 1 calc GR . P C 2
H26E H 0.599188 0.630179 0.017797 0.190 Uiso 0.45(3) 1 calc GR . P C 2
H26F H 0.649379 0.663865 0.016348 0.190 Uiso 0.45(3) 1 calc GR . P C 2

loop_
_atom_site_aniso_label
_atom_site_aniso_U_11
_atom_site_aniso_U_22
_atom_site_aniso_U_33
_atom_site_aniso_U_23
_atom_site_aniso_U_13
_atom_site_aniso_U_12
S20 0.063(2) 0.059(2) 0.060(2) 0.013(2) -0.001(2) -0.0218(19)
S10 0.070(3) 0.069(3) 0.085(3) -0.026(2) -0.055(2) 0.016(2)
N20 0.044(5) 0.036(6) 0.067(8) 0.001(5) 0.007(5) 0.003(5)
O20 0.048(5) 0.055(6) 0.060(6) 0.028(5) 0.003(5) 0.013(4)
N1 0.027(5) 0.037(5) 0.049(6) 0.010(4) -0.019(4) -0.008(4)
O10 0.072(7) 0.048(5) 0.098(9) 0.031(5) -0.057(6) -0.017(5)
C20 0.044(5) 0.029(5) 0.044(6) 0.002(4) -0.006(5) 0.003(5)
N10 0.035(5) 0.041(6) 0.075(8) -0.013(5) -0.031(5) 0.004(4)
C5 0.031(5) 0.056(7) 0.044(7) 0.010(6) -0.016(5) 0.006(5)
C3 0.035(5) 0.045(7) 0.059(8) 0.010(6) -0.015(6) -0.008(5)
C6 0.024(5) 0.037(6) 0.043(7) 0.003(4) -0.007(4) 0.006(4)
C4 0.024(5) 0.061(8) 0.043(7) 0.009(6) -0.012(5) -0.004(5)
C21 0.043(7) 0.048(7) 0.067(7) 0.000(7) 0.001(6) -0.008(6)
C10 0.046(6) 0.034(6) 0.062(9) 0.002(5) -0.028(6) -0.002(5)
C2 0.036(5) 0.034(6) 0.053(7) 0.011(5) -0.021(5) -0.011(4)
N11B 0.039(12) 0.065(9) 0.080(13) -0.012(8) -0.025(9) 0.016(8)
N21 0.072(9) 0.088(9) 0.059(7) -0.003(6) 0.012(6) -0.020(7)
C11 0.044(8) 0.070(8) 0.096(11) -0.016(8) -0.044(8) 0.022(7)
C24 0.078(12) 0.122(14) 0.070(11) 0.018(11) 0.013(10) -0.031(10)
C25B 0.15(3) 0.09(2) 0.12(4) 0.03(3) -0.01(3) -0.01(2)
C13A 0.074(17) 0.120(18) 0.102(16) -0.047(17) -0.036(14) 0.018(14)
C12B 0.059(19) 0.103(15) 0.098(17) -0.041(14) -0.042(14) 0.037(11)
C14B 0.057(14) 0.13(2) 0.094(17) 0.030(14) -0.024(12) 0.014(15)
C15A 0.057(14) 0.13(2) 0.094(17) 0.030(14) -0.024(12) 0.014(15)
N11A 0.039(12) 0.065(9) 0.080(13) -0.012(8) -0.025(9) 0.016(8)
C12A 0.059(19) 0.103(15) 0.098(17) -0.041(14) -0.042(14) 0.037(11)
C14A 0.054(10) 0.078(14) 0.051(12) -0.012(9) -0.021(8) 0.027(10)
C15B 0.054(10) 0.078(14) 0.051(12) -0.012(9) -0.021(8) 0.027(10)
C13B 0.074(17) 0.120(18) 0.102(16) -0.047(17) -0.036(14) 0.018(14)
C25A 0.07(2) 0.20(6) 0.14(5) 0.12(5) 0.02(3) -0.01(2)
C25 0.111(16) 0.134(17) 0.063(12) -0.030(11) 0.025(10) -0.045(12)
C26A 0.14(2) 0.16(3) 0.082(18) -0.060(17) 0.003(14) -0.020(19)
C26B 0.14(2) 0.16(3) 0.082(18) -0.060(17) 0.003(14) -0.020(19)

loop_
_atom_type_symbol
_atom_type_description
_atom_type_scat_dispersion_real
_atom_type_scat_dispersion_imag
_atom_type_scat_source
C C 0.0033 0.0016 'International Tables Vol C Tables 4.2.6.8 and 6.1.1.4'
H H 0.0000 0.0000 'International Tables Vol C Tables 4.2.6.8 and 6.1.1.4'
N N 0.0061 0.0033 'International Tables Vol C Tables 4.2.6.8 and 6.1.1.4'
O O 0.0106 0.0060 'International Tables Vol C Tables 4.2.6.8 and 6.1.1.4'
S S 0.1246 0.1234 'International Tables Vol C Tables 4.2.6.8 and 6.1.1.4'

loop_
_geom_angle_atom_site_label_1
_geom_angle_atom_site_label_2
_geom_angle_atom_site_label_3
_geom_angle
_geom_angle_site_symmetry_1
_geom_angle_site_symmetry_3
_geom_angle_publ_flag
C20 N20 C21 125.3(12) . . ?
C6 N1 C2 117.5(10) . . ?
N20 C20 C6 115.8(11) . . ?
O20 C20 N20 121.3(12) . . ?
O20 C20 C6 122.7(11) . . ?
C10 N10 C11 123.8(14) . . ?
C6 C5 C4 116.5(11) . . ?
C4 C3 C2 119.6(12) . . ?
N1 C6 C20 117.0(10) . . ?
N1 C6 C5 125.1(12) . . ?
C5 C6 C20 117.9(10) . . ?
C3 C4 C5 119.2(11) . . ?
N20 C21 S20 119.4(12) . . ?
N21 C21 S20 125.4(12) . . ?
N21 C21 N20 115.0(13) . . ?
O10 C10 N10 124.1(12) . . ?
O10 C10 C2 121.4(12) . . ?
N10 C10 C2 114.4(11) . . ?
N1 C2 C3 122.0(11) . . ?
N1 C2 C10 118.4(11) . . ?
C3 C2 C10 119.6(11) . . ?
C11 N11B C12B 113(3) . . ?
C11 N11B C14B 125(4) . . ?
C14B N11B C12B 113(5) . . ?
C21 N21 C24 117.3(14) . . ?
C21 N21 C25 125.2(15) . . ?
C25 N21 C24 117.5(15) . . ?
N10 C11 S10 116.7(10) . . ?
N11B C11 S10 123.0(18) . . ?
N11B C11 N10 115.9(17) . . ?
N11A C11 S10 128.5(13) . . ?
N11A C11 N10 112.7(16) . . ?
C25B C24 N21 103(2) . . ?
C25A C24 N21 109(2) . . ?
C13B C12B N11B 102(3) . . ?
N11B C14B C15B 116(4) . . ?
C11 N11A C12A 126(3) . . ?
C11 N11A C14A 119(2) . . ?
C14A N11A C12A 115(2) . . ?
C13A C12A N11A 114(3) . . ?
C15A C14A N11A 110(3) . . ?
N21 C25 C26A 105(2) . . ?
N21 C25 C26B 114(3) . . ?

loop_
_geom_bond_atom_site_label_1
_geom_bond_atom_site_label_2
_geom_bond_distance
_geom_bond_site_symmetry_2
_geom_bond_publ_flag
S20 C21 1.638(15) . ?
S10 C11 1.628(16) . ?
N20 C20 1.373(16) . ?
N20 C21 1.412(17) . ?
O20 C20 1.276(15) . ?
N1 C6 1.319(14) . ?
N1 C2 1.364(15) . ?
O10 C10 1.189(16) . ?
C20 C6 1.481(17) . ?
N10 C10 1.335(16) . ?
N10 C11 1.449(16) . ?
C5 C6 1.397(16) . ?
C5 C4 1.414(18) . ?
C3 C4 1.377(17) . ?
C3 C2 1.387(16) . ?
C21 N21 1.35(2) . ?
C10 C2 1.498(16) . ?
N11B C11 1.353(19) . ?
N11B C12B 1.51(3) . ?
N11B C14B 1.48(3) . ?
N21 C24 1.51(2) . ?
N21 C25 1.452(18) . ?
C11 N11A 1.353(19) . ?
C24 C25B 1.45(3) . ?
C24 C25A 1.45(4) . ?
C13A C12A 1.47(6) . ?
C12B C13B 1.50(3) . ?
C14B C15B 1.57(7) . ?
C15A C14A 1.41(5) . ?
N11A C12A 1.53(4) . ?
N11A C14A 1.43(3) . ?
C25 C26A 1.57(5) . ?
C25 C26B 1.53(3) . ?

loop_
_geom_hbond_atom_site_label_D
_geom_hbond_atom_site_label_H
_geom_hbond_atom_site_label_A
_geom_hbond_distance_DH
_geom_hbond_distance_HA
_geom_hbond_distance_DA
_geom_hbond_angle_DHA
_geom_hbond_site_symmetry_A
_geom_hbond_publ_flag
N20 H20 O20 0.86 2.54 3.244(16) 139.1 3_565 yes
N10 H10 O20 0.86 2.14 2.899(16) 147.0 3_565 yes
